data_4076206
loop_
_publ_author_name
'Bartlett, Michael J.'
'Hill, Anthony F.'
'Smith, Matthew K.'

_publ_section_title
;
 A Bimetallic Complex Spanned by the C4H Ligand:&#x00A0; Synthesis of
 [Cl(CO)2L2RuC&#x22EE;CCHCRuL2(\h-C5H5)]PF6(L = PPh3)
;
_journal_issue 24
_journal_name_full Organometallics
_journal_page_first 5795
_journal_paper_doi 10.1021/om050800o
_journal_volume 24
_journal_year 2005
_chemical_formula_sum 'C101 H83 Cl O2 P4 Ru2'
_chemical_formula_weight 1690.14
_chemical_name_systematic
;
 ?
;
_space_group_IT_number 14
_symmetry_cell_setting monoclinic
_symmetry_space_group_name_Hall '-P 2yn'
_symmetry_space_group_name_H-M 'P 1 21/n 1'
_atom_sites_solution_hydrogens geom
_atom_sites_solution_primary direct
_atom_sites_solution_secondary difmap
_audit_creation_method SHELXL-97
_cell_angle_alpha 90.00
_cell_angle_beta 90.13(3)
_cell_angle_gamma 90.00
_cell_formula_units_Z 4
_cell_length_a 13.189(3)
_cell_length_b 25.805(5)
_cell_length_c 24.164(5)
_cell_measurement_reflns_used 64906
_cell_measurement_temperature 173(2)
_cell_measurement_theta_max 2.91
_cell_measurement_theta_min 27.48
_cell_volume 8224(3)
_computing_cell_refinement DENZO-SMN
_computing_data_collection 'Nonius Collect'
_computing_data_reduction 'X -Seed'
_computing_molecular_graphics 'X-Seed / POV-Ray'
_computing_publication_material 'Microsoft Office 2000'
_computing_structure_refinement 'SHELXL-97 (Sheldrick, 1997)'
_computing_structure_solution 'SHELXS-97 (Sheldrick, 1990)'
_diffrn_ambient_temperature 200(2)
_diffrn_measured_fraction_theta_full 0.998
_diffrn_measured_fraction_theta_max 0.992
_diffrn_measurement_device_type CCD
_diffrn_measurement_method ' \f and \w scans with CCD '
_diffrn_radiation_monochromator graphite
_diffrn_radiation_source 'fine-focus sealed tube'
_diffrn_radiation_type MoK\a
_diffrn_radiation_wavelength 0.71073
_diffrn_reflns_av_R_equivalents 0.1360
_diffrn_reflns_av_sigmaI/netI 0.0811
_diffrn_reflns_limit_h_max 15
_diffrn_reflns_limit_h_min -14
_diffrn_reflns_limit_k_max 30
_diffrn_reflns_limit_k_min -29
_diffrn_reflns_limit_l_max 28
_diffrn_reflns_limit_l_min -28
_diffrn_reflns_number 70085
_diffrn_reflns_theta_full 25.00
_diffrn_reflns_theta_max 25.10
_diffrn_reflns_theta_min 2.95
_diffrn_standards_decay_% 0.00
_diffrn_standards_interval_count 0
_diffrn_standards_interval_time 0
_diffrn_standards_number 0
_exptl_absorpt_coefficient_mu 0.529
_exptl_absorpt_correction_type none
_exptl_crystal_colour organge
_exptl_crystal_density_diffrn 1.365
_exptl_crystal_density_method 'not measured'
_exptl_crystal_description prism
_exptl_crystal_F_000 3480
_exptl_crystal_size_max 0.22
_exptl_crystal_size_mid 0.12
_exptl_crystal_size_min 0.12
_refine_diff_density_max 0.792
_refine_diff_density_min -0.923
_refine_diff_density_rms 0.083
_refine_ls_extinction_method none
_refine_ls_goodness_of_fit_ref 1.065
_refine_ls_hydrogen_treatment mixed
_refine_ls_matrix_type full
_refine_ls_number_parameters 1084
_refine_ls_number_reflns 14527
_refine_ls_number_restraints 72
_refine_ls_restrained_S_all 1.065
_refine_ls_R_factor_all 0.1045
_refine_ls_R_factor_gt 0.0637
_refine_ls_shift/su_max 0.038
_refine_ls_shift/su_mean 0.001
_refine_ls_structure_factor_coef Fsqd
_refine_ls_weighting_details 'calc w=1/[\s^2^(Fo^2^)+(0.0638P)^2^+11.6178P] where P=(Fo^2^+2Fc^2^)/3'
_refine_ls_weighting_scheme calc
_refine_ls_wR_factor_gt 0.1313
_refine_ls_wR_factor_ref 0.1509
_reflns_number_gt 10323
_reflns_number_total 14527
_reflns_threshold_expression >2sigma(I)
_cod_data_source_file om050800osi20050916_040845.cif
_cod_data_source_block c:\docume~1\admini~1\desktop\newxta~1\mb15\mb15
_cod_original_sg_symbol_H-M P21/n
_cod_database_code 4076206

loop_
_symmetry_equiv_pos_as_xyz
'x, y, z'
'-x+1/2, y+1/2, -z+1/2'
'-x, -y, -z'
'x-1/2, -y-1/2, z-1/2'

loop_
_atom_site_label
_atom_site_type_symbol
_atom_site_fract_x
_atom_site_fract_y
_atom_site_fract_z
_atom_site_U_iso_or_equiv
_atom_site_adp_type
_atom_site_occupancy
_atom_site_symmetry_multiplicity
_atom_site_calc_flag
_atom_site_refinement_flags
_atom_site_disorder_assembly
_atom_site_disorder_group
Ru1 Ru 0.80809(3) 0.131562(14) 0.126777(14) 0.03434(11) Uani 1 1 d . A .
Cl1 Cl 0.93459(10) 0.06745(5) 0.15657(5) 0.0524(3) Uani 1 1 d . . .
P1 P 0.70892(10) 0.06023(6) 0.09165(6) 0.0486(3) Uani 1 1 d . . .
O1 O 0.9161(4) 0.1460(2) 0.01526(17) 0.0904(15) Uani 1 1 d . A .
C1 C 0.8763(4) 0.1389(2) 0.0568(2) 0.0531(13) Uani 1 1 d . . .
Ru2 Ru 0.50887(3) 0.133101(16) 0.408493(14) 0.04034(12) Uani 1 1 d . . .
P2 P 0.90747(9) 0.20065(5) 0.16612(5) 0.0372(3) Uani 1 1 d . . .
O2 O 0.6472(3) 0.20828(15) 0.09715(15) 0.0584(10) Uani 1 1 d . A .
C2 C 0.7082(4) 0.1794(2) 0.10742(19) 0.0428(11) Uani 1 1 d . . .
P3 P 0.39257(9) 0.07572(5) 0.37347(5) 0.0418(3) Uani 1 1 d . . .
C3 C 0.7346(3) 0.12578(17) 0.20189(18) 0.0353(10) Uani 1 1 d . . .
P4 P 0.45876(10) 0.21010(5) 0.37085(5) 0.0414(3) Uani 1 1 d . . .
C4 C 0.6890(3) 0.12441(17) 0.24574(18) 0.0354(10) Uani 1 1 d . A .
C5 C 0.6397(4) 0.12271(18) 0.29557(18) 0.0390(11) Uani 1 1 d . . .
C6 C 0.5906(4) 0.12456(18) 0.33846(19) 0.0401(11) Uani 1 1 d . A .
C7 C 0.6269(4) 0.1579(3) 0.4690(2) 0.0568(14) Uani 1 1 d . . .
H7 H 0.6796 0.1814 0.4595 0.068 Uiso 1 1 calc R . .
C8 C 0.6301(4) 0.1034(3) 0.4650(2) 0.0592(15) Uani 1 1 d . . .
H8 H 0.6858 0.0834 0.4521 0.071 Uiso 1 1 calc R . .
C9 C 0.5356(4) 0.0834(3) 0.4834(2) 0.0615(16) Uani 1 1 d . . .
H9 H 0.5173 0.0478 0.4848 0.074 Uiso 1 1 calc R . .
C10 C 0.4736(4) 0.1256(3) 0.4992(2) 0.0588(15) Uani 1 1 d . . .
H10 H 0.4065 0.1233 0.5133 0.071 Uiso 1 1 calc R . .
C11 C 0.5285(4) 0.1713(3) 0.49047(19) 0.0579(15) Uani 1 1 d . . .
H11 H 0.5048 0.2054 0.4975 0.069 Uiso 1 1 calc R . .
C12 C -0.0377(7) 0.2160(5) 0.5398(7) 0.141(5) Uani 1 1 d . . .
H12 H -0.0099 0.2495 0.5463 0.169 Uiso 1 1 calc R . .
C13 C -0.0749(7) 0.2047(4) 0.4885(5) 0.115(3) Uani 1 1 d . . .
H13 H -0.0710 0.2291 0.4591 0.138 Uiso 1 1 calc R . .
C14 C -0.1174(6) 0.1576(5) 0.4810(5) 0.118(4) Uani 1 1 d . . .
H14 H -0.1440 0.1486 0.4456 0.142 Uiso 1 1 calc R . .
C15 C -0.1228(7) 0.1224(4) 0.5234(6) 0.121(4) Uani 1 1 d . . .
H15 H -0.1534 0.0894 0.5180 0.145 Uiso 1 1 calc R . .
C16 C -0.0832(9) 0.1359(5) 0.5736(5) 0.133(4) Uani 1 1 d . . .
H16 H -0.0869 0.1123 0.6037 0.160 Uiso 1 1 calc R . .
C17 C -0.0391(9) 0.1822(6) 0.5807(5) 0.139(6) Uani 1 1 d . . .
H17 H -0.0088 0.1907 0.6153 0.167 Uiso 1 1 calc R . .
C18 C 0.0800(8) -0.0399(4) 0.5968(3) 0.53(3) Uani 1 1 d GU . .
H18 H 0.0796 -0.0547 0.5608 0.631 Uiso 1 1 calc R . .
C19 C 0.1616(7) -0.0486(3) 0.6321(4) 0.191(8) Uani 1 1 d GU . .
H19 H 0.2169 -0.0693 0.6202 0.230 Uiso 1 1 calc R . .
C20 C 0.1622(6) -0.0269(3) 0.6847(3) 0.128(4) Uani 1 1 d GU . .
H20 H 0.2180 -0.0328 0.7089 0.154 Uiso 1 1 calc R . .
C21 C 0.0812(7) 0.0035(3) 0.7021(3) 0.240(10) Uani 1 1 d GU . .
H21 H 0.0816 0.0183 0.7381 0.288 Uiso 1 1 calc R . .
C22 C -0.0004(6) 0.0121(3) 0.6668(4) 0.191(6) Uani 1 1 d GU . .
H22 H -0.0557 0.0329 0.6786 0.229 Uiso 1 1 calc R . .
C23 C -0.0010(7) -0.0095(4) 0.6141(4) 0.232(11) Uani 1 1 d GU . .
H23 H -0.0568 -0.0036 0.5900 0.278 Uiso 1 1 calc R . .
C24 C 0.9355(3) 0.13692(17) -0.23872(8) 0.278(16) Uani 1 1 d GU . .
H24 H 0.9780 0.1646 -0.2502 0.334 Uiso 1 1 calc R . .
C25 C 0.8326(3) 0.13789(17) -0.25117(7) 0.258(14) Uani 1 1 d GU . .
H25 H 0.8048 0.1662 -0.2712 0.310 Uiso 1 1 calc R . .
C26 C 0.7704(3) 0.09738(17) -0.23435(7) 0.284(12) Uani 1 1 d GU . .
H26 H 0.7001 0.0980 -0.2429 0.340 Uiso 1 1 calc R . .
C27 C 0.8111(3) 0.05591(16) -0.20509(8) 0.291(15) Uani 1 1 d GU . .
H27 H 0.7686 0.0282 -0.1936 0.350 Uiso 1 1 calc R . .
C28 C 0.9141(3) 0.05494(15) -0.19265(9) 0.40(2) Uani 1 1 d GU . .
H28 H 0.9419 0.0266 -0.1726 0.484 Uiso 1 1 calc R . .
C29 C 0.9763(3) 0.09544(16) -0.20946(9) 0.257(11) Uani 1 1 d GU . .
H29 H 1.0466 0.0948 -0.2010 0.308 Uiso 1 1 calc R . .
C111 C 0.59085(18) 0.08660(9) 0.05685(7) 0.041(3) Uani 0.623(7) 1 d PR A 2
C112 C 0.52705(16) 0.11506(9) 0.09102(7) 0.045(2) Uani 0.623(7) 1 d PR A 2
H112 H 0.5458 0.1215 0.1284 0.054 Uiso 0.623(7) 1 d PR A 2
C113 C 0.43586(16) 0.13416(10) 0.07049(7) 0.054(2) Uani 0.623(7) 1 d PR A 2
H113 H 0.3928 0.1538 0.0940 0.065 Uiso 0.623(7) 1 calc PR A 2
C114 C 0.4069(13) 0.1249(7) 0.0160(6) 0.069(4) Uani 0.623(7) 1 d P A 2
H114 H 0.3443 0.1377 0.0021 0.083 Uiso 0.623(7) 1 calc PR A 2
C115 C 0.4718(12) 0.0964(6) -0.0177(5) 0.068(4) Uani 0.623(7) 1 d P A 2
H115 H 0.4536 0.0900 -0.0551 0.082 Uiso 0.623(7) 1 calc PR A 2
C116 C 0.5613(7) 0.0775(4) 0.0026(4) 0.059(3) Uani 0.623(7) 1 d P A 2
H116 H 0.6041 0.0578 -0.0210 0.071 Uiso 0.623(7) 1 calc PR A 2
C121 C 0.7744(17) 0.0323(6) 0.0330(9) 0.040(4) Uani 0.616(9) 1 d P A 1
C122 C 0.7949(7) 0.0551(4) -0.0169(4) 0.058(3) Uani 0.616(9) 1 d P A 1
H122 H 0.7741 0.0900 -0.0221 0.070 Uiso 0.616(9) 1 calc PR A 1
C123 C 0.8438(10) 0.0308(5) -0.0600(4) 0.085(4) Uani 0.616(9) 1 d P A 1
H123 H 0.8540 0.0488 -0.0938 0.102 Uiso 0.616(9) 1 calc PR A 1
C124 C 0.878(2) -0.0194(12) -0.0548(13) 0.096(9) Uani 0.616(9) 1 d P A 1
H124 H 0.9105 -0.0363 -0.0849 0.115 Uiso 0.616(9) 1 calc PR A 1
C125 C 0.8648(17) -0.0446(6) -0.0052(10) 0.098(6) Uani 0.616(9) 1 d P A 1
H125 H 0.8918 -0.0784 0.0001 0.117 Uiso 0.616(9) 1 calc PR A 1
C126 C 0.8097(12) -0.0195(5) 0.0384(5) 0.068(3) Uani 0.616(9) 1 d P A 1
H126 H 0.7966 -0.0379 0.0717 0.081 Uiso 0.616(9) 1 calc PR A 1
C131 C 0.6636(14) 0.0132(7) 0.1338(7) 0.044(3) Uani 0.632(8) 1 d P A 2
C132 C 0.5786(10) -0.0143(4) 0.1192(6) 0.102(5) Uani 0.632(8) 1 d P A 2
H132 H 0.5458 -0.0070 0.0850 0.122 Uiso 0.632(8) 1 calc PR A 2
C133 C 0.5402(15) -0.0522(7) 0.1530(7) 0.152(8) Uani 0.632(8) 1 d P A 2
H133 H 0.4773 -0.0684 0.1444 0.182 Uiso 0.632(8) 1 calc PR A 2
C134 C 0.5930(17) -0.0662(6) 0.1986(7) 0.130(8) Uani 0.632(8) 1 d P A 2
H134 H 0.5686 -0.0943 0.2203 0.156 Uiso 0.632(8) 1 calc PR A 2
C135 C 0.6797(14) -0.0419(6) 0.2147(6) 0.104(6) Uani 0.632(8) 1 d P A 2
H135 H 0.7151 -0.0517 0.2473 0.125 Uiso 0.632(8) 1 calc PR A 2
C136 C 0.7145(11) -0.0009(4) 0.1803(5) 0.067(3) Uani 0.632(8) 1 d P A 2
H136 H 0.7749 0.0170 0.1900 0.080 Uiso 0.632(8) 1 calc PR A 2
C211 C 0.8339(4) 0.26063(18) 0.1645(2) 0.0431(11) Uani 1 1 d . A .
C212 C 0.8211(4) 0.28845(19) 0.1163(2) 0.0519(13) Uani 1 1 d . . .
H212 H 0.8581 0.2783 0.0845 0.062 Uiso 1 1 calc R A .
C213 C 0.75584(18) 0.33099(7) 0.11247(8) 0.0623(15) Uani 1 1 d G A .
H213 H 0.7474 0.3492 0.0786 0.075 Uiso 1 1 calc R . .
C214 C 0.7045(5) 0.3455(2) 0.1591(3) 0.0736(19) Uani 1 1 d . . .
H214 H 0.6603 0.3745 0.1580 0.088 Uiso 1 1 calc R A .
C215 C 0.7163(5) 0.3187(3) 0.2072(3) 0.0778(19) Uani 1 1 d . A .
H215 H 0.6799 0.3293 0.2391 0.093 Uiso 1 1 calc R . .
C216 C 0.7800(4) 0.2761(2) 0.2107(2) 0.0571(14) Uani 1 1 d . . .
H216 H 0.7867 0.2577 0.2446 0.069 Uiso 1 1 calc R A .
C221 C 1.0240(4) 0.2146(2) 0.12760(19) 0.0460(12) Uani 1 1 d . A .
C222 C 1.08044(15) 0.17278(10) 0.10848(9) 0.0533(13) Uani 1 1 d G . .
H222 H 1.0586 0.1383 0.1154 0.064 Uiso 1 1 calc R A .
C223 C 1.1684(4) 0.1819(3) 0.0794(2) 0.0660(16) Uani 1 1 d . A .
H223 H 1.2058 0.1533 0.0654 0.079 Uiso 1 1 calc R . .
C224 C 1.2036(4) 0.2311(3) 0.0701(2) 0.0698(18) Uani 1 1 d . . .
H224 H 1.2630 0.2364 0.0486 0.084 Uiso 1 1 calc R A .
C225 C 1.1529(5) 0.2723(3) 0.0917(2) 0.0663(17) Uani 1 1 d . A .
H225 H 1.1791 0.3064 0.0872 0.080 Uiso 1 1 calc R . .
C226 C 1.0621(4) 0.2647(2) 0.1205(2) 0.0573(14) Uani 1 1 d . . .
H226 H 1.0264 0.2936 0.1352 0.069 Uiso 1 1 calc R A .
C231 C 0.95518(12) 0.19851(8) 0.23718(8) 0.0429(11) Uani 1 1 d G A .
C232 C 1.00890(12) 0.24182(9) 0.25646(8) 0.0637(16) Uani 1 1 d G . .
H232 H 1.0191 0.2711 0.2333 0.076 Uiso 1 1 calc R A .
C233 C 1.0474(5) 0.2409(3) 0.3109(3) 0.0722(18) Uani 1 1 d . A .
H233 H 1.0827 0.2702 0.3248 0.087 Uiso 1 1 calc R . .
C234 C 1.0346(4) 0.1988(3) 0.3437(2) 0.0661(17) Uani 1 1 d . . .
H234 H 1.0608 0.1988 0.3803 0.079 Uiso 1 1 calc R A .
C235 C 0.9845(5) 0.1566(3) 0.3243(2) 0.0654(16) Uani 1 1 d . A .
H235 H 0.9778 0.1270 0.3474 0.079 Uiso 1 1 calc R . .
C236 C 0.94214(12) 0.15547(8) 0.27072(8) 0.0525(13) Uani 1 1 d G . .
H236 H 0.9057 0.1260 0.2579 0.063 Uiso 1 1 calc R A .
C311 C 0.3291(4) 0.08060(19) 0.3057(2) 0.0441(11) Uani 1 1 d . . .
C312 C 0.3911(4) 0.0836(2) 0.2597(2) 0.0575(14) Uani 1 1 d . . .
H312 H 0.4625 0.0853 0.2644 0.069 Uiso 1 1 calc R . .
C313 C 0.3502(5) 0.0840(2) 0.2075(2) 0.0635(15) Uani 1 1 d . . .
H313 H 0.3939 0.0855 0.1763 0.076 Uiso 1 1 calc R . .
C314 C 0.2470(5) 0.0823(2) 0.1995(2) 0.0603(15) Uani 1 1 d . . .
H314 H 0.2199 0.0825 0.1630 0.072 Uiso 1 1 calc R . .
C315 C 0.18351(14) 0.08045(10) 0.24403(10) 0.0633(15) Uani 1 1 d G . .
H315 H 0.1121 0.0801 0.2390 0.076 Uiso 1 1 calc R . .
C316 C 0.2261(4) 0.0790(2) 0.2980(2) 0.0513(13) Uani 1 1 d . . .
H316 H 0.1827 0.0769 0.3293 0.062 Uiso 1 1 calc R . .
C321 C 0.4417(4) 0.0094(2) 0.3670(2) 0.0494(12) Uani 1 1 d . . .
C322 C 0.5458(4) -0.0005(2) 0.3734(2) 0.0576(14) Uani 1 1 d . . .
H322 H 0.5912 0.0272 0.3809 0.069 Uiso 1 1 calc R . .
C323 C 0.5824(5) -0.0504(2) 0.3687(3) 0.0753(18) Uani 1 1 d . . .
H323 H 0.6528 -0.0569 0.3732 0.090 Uiso 1 1 calc R . .
C324 C 0.5172(2) -0.09073(7) 0.35750(12) 0.082(2) Uani 1 1 d G . .
H324 H 0.5430 -0.1249 0.3539 0.099 Uiso 1 1 calc R . .
C325 C 0.4152(6) -0.0818(2) 0.3515(3) 0.081(2) Uani 1 1 d . . .
H325 H 0.3705 -0.1099 0.3446 0.097 Uiso 1 1 calc R . .
C326 C 0.3775(5) -0.0320(2) 0.3554(3) 0.0680(16) Uani 1 1 d . . .
H326 H 0.3071 -0.0259 0.3501 0.082 Uiso 1 1 calc R . .
C331 C 0.2892(4) 0.0677(2) 0.42339(19) 0.0452(12) Uani 1 1 d . . .
C332 C 0.2889(4) 0.0288(2) 0.4627(2) 0.0583(14) Uani 1 1 d . . .
H332 H 0.3385 0.0022 0.4606 0.070 Uiso 1 1 calc R . .
C333 C 0.2182(2) 0.02749(11) 0.50515(10) 0.0650(16) Uani 1 1 d G . .
H333 H 0.2194 0.0003 0.5316 0.078 Uiso 1 1 calc R . .
C334 C 0.1462(5) 0.0662(3) 0.5084(2) 0.0681(17) Uani 1 1 d . . .
H334 H 0.0973 0.0658 0.5372 0.082 Uiso 1 1 calc R . .
C335 C 0.1452(4) 0.1057(2) 0.4697(2) 0.0603(15) Uani 1 1 d . . .
H335 H 0.0955 0.1323 0.4721 0.072 Uiso 1 1 calc R . .
C336 C 0.2157(4) 0.1069(2) 0.4277(2) 0.0509(12) Uani 1 1 d . . .
H336 H 0.2145 0.1343 0.4015 0.061 Uiso 1 1 calc R . .
C411 C 0.4252(4) 0.21576(17) 0.29750(18) 0.0391(10) Uani 1 1 d . . .
C412 C 0.50047(12) 0.22311(6) 0.25775(6) 0.0460(12) Uani 1 1 d G . .
H412 H 0.5698 0.2257 0.2682 0.055 Uiso 1 1 calc R . .
C413 C 0.4718(5) 0.2266(2) 0.2024(2) 0.0578(14) Uani 1 1 d . . .
H413 H 0.5224 0.2315 0.1750 0.069 Uiso 1 1 calc R . .
C414 C 0.3721(5) 0.2230(2) 0.1866(2) 0.0601(15) Uani 1 1 d . . .
H414 H 0.3540 0.2263 0.1486 0.072 Uiso 1 1 calc R . .
C415 C 0.2987(5) 0.2146(2) 0.2255(2) 0.0550(14) Uani 1 1 d . . .
H415 H 0.2297 0.2114 0.2145 0.066 Uiso 1 1 calc R . .
C416 C 0.3248(4) 0.2107(2) 0.2810(2) 0.0488(12) Uani 1 1 d . . .
H416 H 0.2737 0.2046 0.3078 0.059 Uiso 1 1 calc R . .
C421 C 0.56327(14) 0.25773(7) 0.37954(7) 0.0505(13) Uani 1 1 d G . .
C422 C 0.54922(16) 0.30458(8) 0.40663(8) 0.091(2) Uani 1 1 d G . .
H422 H 0.4840 0.3142 0.4196 0.109 Uiso 1 1 calc R . .
C423 C 0.6313(8) 0.3369(4) 0.4144(4) 0.130(4) Uani 1 1 d . . .
H423 H 0.6222 0.3685 0.4339 0.156 Uiso 1 1 calc R . .
C424 C 0.7269(7) 0.3244(4) 0.3944(4) 0.117(3) Uani 1 1 d . . .
H424 H 0.7815 0.3482 0.3981 0.140 Uiso 1 1 calc R . .
C425 C 0.7412(5) 0.2777(3) 0.3693(3) 0.0778(19) Uani 1 1 d . . .
H425 H 0.8067 0.2681 0.3567 0.093 Uiso 1 1 calc R . .
C426 C 0.66121(13) 0.24447(7) 0.36223(6) 0.0601(15) Uani 1 1 d G . .
H426 H 0.6724 0.2118 0.3452 0.072 Uiso 1 1 calc R . .
C431 C 0.3502(4) 0.2441(2) 0.40253(19) 0.0446(11) Uani 1 1 d . . .
C432 C 0.3124(5) 0.2904(2) 0.3806(2) 0.0577(14) Uani 1 1 d . . .
H432 H 0.3436 0.3054 0.3490 0.069 Uiso 1 1 calc R . .
C433 C 0.2295(5) 0.3146(2) 0.4048(3) 0.0695(17) Uani 1 1 d . . .
H433 H 0.2043 0.3461 0.3898 0.083 Uiso 1 1 calc R . .
C434 C 0.1836(5) 0.2932(3) 0.4505(3) 0.0682(17) Uani 1 1 d . . .
H434 H 0.1265 0.3098 0.4666 0.082 Uiso 1 1 calc R . .
C435 C 0.21973(17) 0.24802(11) 0.47299(9) 0.0578(14) Uani 1 1 d G . .
H435 H 0.1883 0.2334 0.5047 0.069 Uiso 1 1 calc R . .
C436 C 0.3034(4) 0.2236(2) 0.4488(2) 0.0517(13) Uani 1 1 d . . .
H436 H 0.3285 0.1924 0.4644 0.062 Uiso 1 1 calc R . .
C12A C 0.766(3) 0.0146(7) 0.0381(12) 0.027(5) Uani 0.384(9) 1 d P A 2
C13A C 0.7049(11) 0.0025(6) -0.0059(6) 0.060(4) Uani 0.384(9) 1 d P A 2
H13A H 0.6347 0.0107 -0.0052 0.072 Uiso 0.384(9) 1 calc PR A 2
C14A C 0.7463(12) -0.0217(7) -0.0508(6) 0.067(5) Uani 0.384(9) 1 d P A 2
H14A H 0.7071 -0.0311 -0.0823 0.081 Uiso 0.384(9) 1 calc PR A 2
C15A C 0.846(3) -0.0313(19) -0.0475(19) 0.072(9) Uani 0.384(9) 1 d P A 2
H15A H 0.8772 -0.0485 -0.0778 0.086 Uiso 0.384(9) 1 calc PR A 2
C16A C 0.9017(18) -0.0191(10) -0.0071(11) 0.070(7) Uani 0.384(9) 1 d P A 2
H16A H 0.9716 -0.0280 -0.0073 0.084 Uiso 0.384(9) 1 calc PR A 2
C17A C 0.8617(13) 0.0071(9) 0.0372(6) 0.060(5) Uani 0.384(9) 1 d P A 2
H17A H 0.9039 0.0192 0.0663 0.072 Uiso 0.384(9) 1 calc PR A 2
C12B C 0.686(2) 0.0044(12) 0.1497(13) 0.040(6) Uani 0.368(8) 1 d P A 1
C13B C 0.7298(15) -0.0439(6) 0.1482(6) 0.068(5) Uani 0.368(8) 1 d P A 1
H13B H 0.7698 -0.0534 0.1171 0.081 Uiso 0.368(8) 1 calc PR A 1
C14B C 0.717(2) -0.0793(11) 0.1910(8) 0.101(9) Uani 0.368(8) 1 d P A 1
H14B H 0.7574 -0.1098 0.1926 0.121 Uiso 0.368(8) 1 calc PR A 1
C15B C 0.643(3) -0.0693(9) 0.2326(9) 0.101(10) Uani 0.368(8) 1 d P A 1
H15B H 0.6219 -0.0955 0.2576 0.121 Uiso 0.368(8) 1 calc PR A 1
C16B C 0.6021(16) -0.0195(6) 0.2349(6) 0.064(5) Uani 0.368(8) 1 d P A 1
H16B H 0.5609 -0.0101 0.2655 0.077 Uiso 0.368(8) 1 calc PR A 1
C17B C 0.6200(11) 0.0163(5) 0.1943(5) 0.047(4) Uani 0.368(8) 1 d P A 1
H17B H 0.5883 0.0493 0.1960 0.057 Uiso 0.368(8) 1 calc PR A 1
C12C C 0.5816(16) 0.0687(7) 0.0698(8) 0.043(5) Uani 0.377(7) 1 d P A 1
C13C C 0.4921(9) 0.0427(5) 0.0854(5) 0.047(4) Uani 0.377(7) 1 d P A 1
H13C H 0.4946 0.0167 0.1132 0.056 Uiso 0.377(7) 1 calc PR A 1
C14C C 0.4004(11) 0.0548(6) 0.0602(7) 0.060(4) Uani 0.377(7) 1 d P A 1
H14C H 0.3406 0.0371 0.0713 0.071 Uiso 0.377(7) 1 calc PR A 1
C15C C 0.3946(17) 0.0924(10) 0.0191(10) 0.072(7) Uani 0.377(7) 1 d P A 1
H15C H 0.3313 0.0999 0.0021 0.086 Uiso 0.377(7) 1 calc PR A 1
C16C C 0.476(3) 0.1176(9) 0.0037(12) 0.072(7) Uani 0.377(7) 1 d P A 1
H16C H 0.4721 0.1432 -0.0244 0.087 Uiso 0.377(7) 1 calc PR A 1
C17C C 0.5751(13) 0.1060(7) 0.0300(8) 0.052(4) Uani 0.377(7) 1 d P A 1
H17C H 0.6340 0.1246 0.0192 0.062 Uiso 0.377(7) 1 calc PR A 1

loop_
_atom_site_aniso_label
_atom_site_aniso_U_11
_atom_site_aniso_U_22
_atom_site_aniso_U_33
_atom_site_aniso_U_23
_atom_site_aniso_U_13
_atom_site_aniso_U_12
Ru1 0.0292(2) 0.0456(2) 0.02814(19) -0.00380(15) 0.00201(13) 0.00449(15)
Cl1 0.0427(7) 0.0522(7) 0.0623(8) -0.0018(6) -0.0024(6) 0.0120(6)
P1 0.0380(7) 0.0586(8) 0.0491(8) -0.0228(6) -0.0008(5) 0.0042(6)
O1 0.081(3) 0.150(5) 0.040(2) 0.012(3) 0.023(2) 0.011(3)
C1 0.045(3) 0.071(4) 0.044(3) -0.001(3) -0.002(2) 0.013(3)
Ru2 0.0295(2) 0.0626(3) 0.0289(2) 0.00539(17) 0.00139(14) 0.00328(17)
P2 0.0338(6) 0.0451(7) 0.0328(6) 0.0008(5) 0.0017(4) -0.0003(5)
O2 0.042(2) 0.070(2) 0.063(2) 0.0035(19) -0.0056(17) 0.0154(19)
C2 0.041(3) 0.052(3) 0.036(3) -0.005(2) 0.004(2) -0.001(2)
P3 0.0324(7) 0.0564(8) 0.0365(7) 0.0086(6) 0.0008(5) 0.0043(5)
C3 0.031(2) 0.038(2) 0.036(2) -0.0036(19) 0.0021(18) 0.0016(19)
P4 0.0380(7) 0.0539(8) 0.0323(6) -0.0013(5) 0.0012(5) 0.0010(6)
C4 0.027(2) 0.038(2) 0.042(3) 0.0005(19) 0.0022(19) 0.0043(18)
C5 0.037(3) 0.045(3) 0.036(3) 0.005(2) 0.004(2) 0.003(2)
C6 0.033(3) 0.049(3) 0.038(3) 0.006(2) -0.003(2) 0.003(2)
C7 0.040(3) 0.092(4) 0.038(3) 0.008(3) -0.010(2) -0.006(3)
C8 0.040(3) 0.091(5) 0.046(3) 0.015(3) -0.011(2) 0.010(3)
C9 0.053(4) 0.087(4) 0.045(3) 0.026(3) -0.009(2) -0.001(3)
C10 0.044(3) 0.101(5) 0.031(3) 0.011(3) 0.004(2) 0.007(3)
C11 0.054(3) 0.089(4) 0.031(3) -0.005(3) -0.005(2) 0.010(3)
C12 0.050(5) 0.159(11) 0.214(14) -0.109(10) -0.026(7) 0.029(6)
C13 0.058(5) 0.150(9) 0.138(8) -0.032(7) 0.022(5) 0.013(5)
C14 0.041(4) 0.191(11) 0.122(8) -0.077(8) -0.012(4) 0.006(6)
C15 0.069(6) 0.126(8) 0.168(11) -0.055(8) -0.011(6) 0.005(5)
C16 0.122(9) 0.157(10) 0.121(8) -0.032(8) -0.016(7) 0.060(8)
C17 0.100(8) 0.178(13) 0.140(10) -0.093(9) -0.058(7) 0.063(8)
C18 0.68(6) 0.45(4) 0.45(4) -0.02(3) 0.44(4) -0.03(4)
C19 0.32(2) 0.169(11) 0.082(7) 0.028(7) -0.011(9) -0.171(13)
C20 0.102(8) 0.089(6) 0.193(12) 0.007(7) -0.023(7) 0.016(5)
C21 0.30(2) 0.173(13) 0.244(17) 0.087(12) -0.174(17) -0.058(14)
C22 0.222(17) 0.143(10) 0.209(15) 0.055(10) -0.088(12) -0.024(10)
C23 0.35(2) 0.253(15) 0.097(7) 0.079(9) -0.108(11) -0.231(17)
C24 0.35(3) 0.177(17) 0.31(3) -0.137(16) 0.22(2) -0.127(17)
C25 0.55(4) 0.122(12) 0.107(9) 0.020(8) 0.011(16) -0.061(16)
C26 0.45(4) 0.210(18) 0.186(17) -0.097(14) -0.14(2) 0.02(2)
C27 0.52(5) 0.093(10) 0.26(2) 0.001(12) 0.00(2) -0.060(16)
C28 0.45(5) 0.31(3) 0.46(4) 0.19(3) 0.08(3) -0.04(3)
C29 0.27(3) 0.28(3) 0.219(19) -0.03(2) 0.020(18) 0.02(2)
C111 0.043(6) 0.036(9) 0.043(8) 0.000(6) -0.001(5) 0.005(5)
C112 0.035(4) 0.056(5) 0.043(4) -0.006(4) 0.003(3) -0.005(4)
C113 0.042(5) 0.063(6) 0.056(5) -0.009(4) 0.003(4) 0.011(4)
C114 0.041(7) 0.094(11) 0.072(8) -0.020(9) -0.010(6) 0.010(8)
C115 0.062(8) 0.087(10) 0.056(8) -0.015(6) -0.008(6) 0.009(7)
C116 0.048(6) 0.077(7) 0.052(6) -0.015(5) -0.008(4) 0.013(5)
C121 0.051(8) 0.014(8) 0.055(9) -0.011(8) 0.002(5) 0.004(8)
C122 0.057(6) 0.070(6) 0.047(5) -0.011(5) 0.007(4) 0.001(5)
C123 0.096(9) 0.109(10) 0.050(6) -0.023(6) 0.021(6) -0.001(8)
C124 0.094(19) 0.12(2) 0.078(14) -0.043(13) 0.052(12) 0.020(13)
C125 0.126(17) 0.056(9) 0.111(15) -0.038(11) 0.010(12) 0.034(9)
C126 0.078(9) 0.053(8) 0.072(7) -0.004(6) 0.000(6) 0.017(7)
C131 0.050(11) 0.034(8) 0.046(9) 0.000(6) -0.002(6) 0.000(6)
C132 0.084(9) 0.080(8) 0.140(11) 0.050(8) -0.036(8) -0.045(7)
C133 0.166(18) 0.142(14) 0.148(15) 0.062(12) -0.056(12) -0.084(13)
C134 0.21(2) 0.091(11) 0.090(11) 0.036(10) 0.005(12) -0.082(13)
C135 0.135(15) 0.105(12) 0.073(9) 0.024(10) -0.013(9) -0.047(12)
C136 0.079(9) 0.055(6) 0.067(8) 0.021(6) -0.007(6) -0.015(6)
C211 0.041(3) 0.039(3) 0.049(3) -0.004(2) -0.004(2) -0.002(2)
C212 0.047(3) 0.047(3) 0.061(3) 0.008(3) -0.005(2) 0.002(2)
C213 0.054(4) 0.047(3) 0.086(4) 0.013(3) -0.011(3) -0.002(3)
C214 0.050(4) 0.047(3) 0.124(6) 0.000(4) -0.009(4) 0.008(3)
C215 0.062(4) 0.078(5) 0.094(5) -0.025(4) 0.008(3) 0.016(3)
C216 0.057(4) 0.059(3) 0.055(3) -0.006(3) 0.004(3) 0.012(3)
C221 0.039(3) 0.061(3) 0.038(3) 0.010(2) -0.001(2) -0.006(2)
C222 0.039(3) 0.067(4) 0.054(3) 0.003(3) 0.008(2) 0.005(3)
C223 0.040(3) 0.098(5) 0.060(4) -0.006(3) 0.008(3) 0.000(3)
C224 0.036(3) 0.116(6) 0.058(4) 0.011(4) 0.007(3) -0.009(3)
C225 0.052(4) 0.086(4) 0.061(4) 0.025(3) -0.011(3) -0.020(3)
C226 0.044(3) 0.062(3) 0.065(4) 0.011(3) -0.001(2) -0.008(3)
C231 0.039(3) 0.051(3) 0.039(3) -0.001(2) -0.0006(19) 0.001(2)
C232 0.069(4) 0.066(4) 0.056(3) -0.003(3) -0.012(3) -0.016(3)
C233 0.064(4) 0.090(5) 0.063(4) -0.019(4) -0.017(3) -0.013(3)
C234 0.049(3) 0.106(5) 0.043(3) -0.007(3) -0.012(2) 0.011(3)
C235 0.078(4) 0.075(4) 0.043(3) 0.011(3) -0.012(3) 0.004(3)
C236 0.052(3) 0.062(3) 0.043(3) 0.000(2) -0.007(2) 0.000(3)
C311 0.041(3) 0.048(3) 0.043(3) 0.000(2) -0.002(2) 0.002(2)
C312 0.046(3) 0.085(4) 0.042(3) 0.011(3) 0.001(2) 0.001(3)
C313 0.064(4) 0.084(4) 0.043(3) 0.004(3) 0.001(3) 0.002(3)
C314 0.069(4) 0.067(4) 0.046(3) -0.003(3) -0.013(3) 0.004(3)
C315 0.044(3) 0.089(4) 0.057(3) -0.005(3) -0.016(3) 0.004(3)
C316 0.040(3) 0.068(3) 0.046(3) -0.001(2) -0.003(2) 0.001(2)
C321 0.050(3) 0.053(3) 0.046(3) 0.012(2) -0.002(2) 0.004(2)
C322 0.046(3) 0.058(3) 0.068(4) 0.015(3) 0.004(3) 0.006(3)
C323 0.060(4) 0.063(4) 0.103(5) 0.018(4) -0.007(3) 0.017(3)
C324 0.088(6) 0.051(4) 0.108(6) 0.016(4) -0.019(4) 0.010(4)
C325 0.084(5) 0.052(4) 0.106(5) 0.014(3) -0.011(4) -0.001(3)
C326 0.060(4) 0.064(4) 0.080(4) 0.005(3) -0.012(3) 0.002(3)
C331 0.032(3) 0.061(3) 0.043(3) 0.010(2) 0.0001(19) -0.003(2)
C332 0.046(3) 0.071(4) 0.058(3) 0.019(3) 0.003(2) 0.000(3)
C333 0.052(4) 0.083(4) 0.060(4) 0.022(3) 0.006(3) -0.005(3)
C334 0.050(4) 0.096(5) 0.059(4) 0.002(3) 0.017(3) -0.008(3)
C335 0.041(3) 0.076(4) 0.064(4) 0.000(3) 0.009(3) 0.002(3)
C336 0.038(3) 0.063(3) 0.051(3) 0.002(3) 0.003(2) -0.001(2)
C411 0.041(3) 0.041(3) 0.035(2) -0.0004(19) 0.0020(19) 0.005(2)
C412 0.046(3) 0.051(3) 0.041(3) 0.005(2) 0.002(2) 0.009(2)
C413 0.069(4) 0.069(4) 0.035(3) 0.003(2) 0.006(2) 0.016(3)
C414 0.074(4) 0.068(4) 0.038(3) -0.006(3) -0.010(3) 0.016(3)
C415 0.055(3) 0.057(3) 0.053(3) -0.010(3) -0.015(3) 0.006(3)
C416 0.051(3) 0.056(3) 0.040(3) -0.004(2) 0.000(2) -0.001(2)
C421 0.055(3) 0.063(3) 0.034(3) -0.001(2) -0.001(2) -0.011(3)
C422 0.084(5) 0.094(5) 0.094(5) -0.045(4) 0.017(4) -0.027(4)
C423 0.112(8) 0.125(7) 0.154(9) -0.082(7) 0.029(6) -0.049(6)
C424 0.091(7) 0.129(7) 0.129(7) -0.049(6) 0.010(5) -0.058(6)
C425 0.064(4) 0.106(5) 0.064(4) -0.004(4) -0.005(3) -0.029(4)
C426 0.050(3) 0.081(4) 0.049(3) -0.004(3) 0.000(2) -0.011(3)
C431 0.044(3) 0.055(3) 0.035(3) -0.007(2) -0.001(2) -0.001(2)
C432 0.069(4) 0.056(3) 0.048(3) -0.007(3) -0.002(3) 0.008(3)
C433 0.080(5) 0.063(4) 0.066(4) -0.014(3) -0.010(3) 0.021(3)
C434 0.054(4) 0.084(4) 0.067(4) -0.025(3) -0.003(3) 0.020(3)
C435 0.044(3) 0.079(4) 0.051(3) -0.015(3) 0.003(2) 0.005(3)
C436 0.041(3) 0.072(4) 0.043(3) -0.012(3) -0.001(2) 0.002(3)
C12A 0.052(10) 0.002(12) 0.028(7) 0.000(9) 0.001(6) -0.006(11)
C13A 0.043(8) 0.080(11) 0.056(9) -0.021(8) 0.005(6) -0.004(7)
C14A 0.046(10) 0.096(13) 0.060(9) -0.041(9) -0.001(7) -0.003(8)
C15A 0.06(2) 0.10(2) 0.057(18) -0.017(14) 0.024(14) -0.002(15)
C16A 0.066(13) 0.083(17) 0.062(14) -0.053(13) -0.010(9) 0.025(12)
C17A 0.046(11) 0.084(14) 0.050(9) -0.029(9) -0.004(7) 0.011(9)
C12B 0.031(11) 0.038(12) 0.049(19) 0.009(12) -0.019(10) 0.016(8)
C13B 0.102(14) 0.052(10) 0.049(9) -0.004(8) 0.009(8) 0.026(9)
C14B 0.13(2) 0.125(19) 0.047(11) 0.028(12) 0.034(11) 0.067(16)
C15B 0.20(3) 0.049(12) 0.058(14) 0.028(11) 0.059(17) 0.029(15)
C16B 0.095(14) 0.052(10) 0.046(9) 0.002(7) 0.027(9) 0.000(9)
C17B 0.054(9) 0.041(8) 0.047(8) -0.008(6) 0.006(6) 0.008(6)
C12C 0.056(11) 0.031(10) 0.043(9) -0.004(8) -0.006(7) 0.010(7)
C13C 0.028(7) 0.063(9) 0.050(8) -0.026(6) -0.003(5) 0.005(6)
C14C 0.038(8) 0.070(11) 0.070(10) -0.018(9) -0.001(7) -0.009(7)
C15C 0.051(12) 0.081(14) 0.083(15) -0.033(14) -0.035(10) 0.005(12)
C16C 0.09(2) 0.057(15) 0.071(17) 0.010(11) -0.025(15) -0.015(14)
C17C 0.053(10) 0.045(11) 0.057(12) -0.002(8) -0.018(8) -0.002(8)

loop_
_atom_type_symbol
_atom_type_description
_atom_type_scat_dispersion_real
_atom_type_scat_dispersion_imag
_atom_type_scat_source
C C 0.0033 0.0016 'International Tables Vol C Tables 4.2.6.8 and 6.1.1.4'
H H 0.0000 0.0000 'International Tables Vol C Tables 4.2.6.8 and 6.1.1.4'
O O 0.0106 0.0060 'International Tables Vol C Tables 4.2.6.8 and 6.1.1.4'
P P 0.1023 0.0942 'International Tables Vol C Tables 4.2.6.8 and 6.1.1.4'
Cl Cl 0.1484 0.1585 'International Tables Vol C Tables 4.2.6.8 and 6.1.1.4'
Ru Ru -1.2594 0.8363 'International Tables Vol C Tables 4.2.6.8 and 6.1.1.4'

loop_
_geom_angle_atom_site_label_1
_geom_angle_atom_site_label_2
_geom_angle_atom_site_label_3
_geom_angle
C2 Ru1 C1 92.6(2)
C2 Ru1 C3 86.31(19)
C1 Ru1 C3 178.5(2)
C2 Ru1 P2 89.58(15)
C1 Ru1 P2 91.08(17)
C3 Ru1 P2 87.86(13)
C2 Ru1 P1 91.98(15)
C1 Ru1 P1 91.16(17)
C3 Ru1 P1 89.94(13)
P2 Ru1 P1 177.21(5)
C2 Ru1 Cl1 177.04(15)
C1 Ru1 Cl1 90.33(16)
C3 Ru1 Cl1 90.78(13)
P2 Ru1 Cl1 90.81(5)
P1 Ru1 Cl1 87.51(5)
C131 P1 C12C 86.1(8)
C131 P1 C121 110.7(8)
C12C P1 C121 105.6(10)
C131 P1 C111 103.5(5)
C12C P1 C111 17.5(6)
C121 P1 C111 100.9(7)
C131 P1 C12A 96.1(9)
C12C P1 C12A 104.5(12)
C121 P1 C12A 14.7(7)
C111 P1 C12A 104.3(10)
C131 P1 C12B 12.7(10)
C12C P1 C12B 98.6(10)
C121 P1 C12B 109.2(11)
C111 P1 C12B 115.8(7)
C12A P1 C12B 95.2(12)
C131 P1 Ru1 121.8(6)
C12C P1 Ru1 121.6(6)
C121 P1 Ru1 108.7(6)
C111 P1 Ru1 109.07(9)
C12A P1 Ru1 119.7(9)
C12B P1 Ru1 112.4(8)
O1 C1 Ru1 176.5(5)
C6 Ru2 C11 137.1(2)
C6 Ru2 C7 102.01(19)
C11 Ru2 C7 37.7(2)
C6 Ru2 C8 95.28(19)
C11 Ru2 C8 61.8(2)
C7 Ru2 C8 36.9(2)
C6 Ru2 C9 122.0(2)
C11 Ru2 C9 61.2(2)
C7 Ru2 C9 61.7(2)
C8 Ru2 C9 37.0(2)
C6 Ru2 C10 156.69(19)
C11 Ru2 C10 36.5(2)
C7 Ru2 C10 62.0(2)
C8 Ru2 C10 61.6(2)
C9 Ru2 C10 36.7(2)
C6 Ru2 P4 85.16(13)
C11 Ru2 P4 90.12(16)
C7 Ru2 P4 102.26(17)
C8 Ru2 P4 138.43(17)
C9 Ru2 P4 149.68(17)
C10 Ru2 P4 113.77(16)
C6 Ru2 P3 88.74(14)
C11 Ru2 P3 133.66(16)
C7 Ru2 P3 153.39(16)
C8 Ru2 P3 118.73(17)
C9 Ru2 P3 91.87(16)
C10 Ru2 P3 99.44(16)
P4 Ru2 P3 102.85(5)
C231 P2 C211 103.13(17)
C231 P2 C221 101.29(17)
C211 P2 C221 105.6(2)
C231 P2 Ru1 122.31(9)
C211 P2 Ru1 109.30(16)
C221 P2 Ru1 113.64(17)
O2 C2 Ru1 178.2(4)
C321 P3 C331 102.3(2)
C321 P3 C311 98.5(2)
C331 P3 C311 104.8(2)
C321 P3 Ru2 113.41(18)
C331 P3 Ru2 109.14(17)
C311 P3 Ru2 125.90(17)
C4 C3 Ru1 177.1(4)
C411 P4 C431 100.2(2)
C411 P4 C421 103.53(17)
C431 P4 C421 102.40(17)
C411 P4 Ru2 121.61(15)
C431 P4 Ru2 118.19(17)
C421 P4 Ru2 108.47(9)
C3 C4 C5 178.8(5)
C6 C5 C4 174.5(5)
C5 C6 Ru2 176.0(4)
C8 C7 C11 106.9(5)
C8 C7 Ru2 71.8(3)
C11 C7 Ru2 71.1(3)
C7 C8 C9 108.3(5)
C7 C8 Ru2 71.3(3)
C9 C8 Ru2 71.9(3)
C10 C9 C8 108.3(6)
C10 C9 Ru2 71.9(3)
C8 C9 Ru2 71.2(3)
C11 C10 C9 107.9(5)
C11 C10 Ru2 70.9(3)
C9 C10 Ru2 71.5(3)
C10 C11 C7 108.6(5)
C10 C11 Ru2 72.7(3)
C7 C11 Ru2 71.2(3)
C17 C12 C13 122.3(12)
C14 C13 C12 117.6(12)
C13 C14 C15 121.2(10)
C16 C15 C14 118.3(11)
C17 C16 C15 120.5(12)
C12 C17 C16 120.1(11)
C19 C18 C23 120.0
C18 C19 C20 120.0
C21 C20 C19 120.0
C20 C21 C22 120.0
C23 C22 C21 120.0
C22 C23 C18 120.0
C25 C24 C29 120.0
C26 C25 C24 120.0
C25 C26 C27 120.0
C28 C27 C26 120.0
C27 C28 C29 120.0
C28 C29 C24 120.0
C112 C111 C116 118.8(4)
C112 C111 P1 115.11(6)
C116 C111 P1 126.0(4)
C111 C112 C113 120.0
C112 C113 C114 120.8(6)
C113 C114 C115 118.4(13)
C116 C115 C114 120.7(13)
C115 C116 C111 121.3(9)
C122 C121 C126 114.9(16)
C122 C121 P1 127.8(12)
C126 C121 P1 117.3(13)
C121 C122 C123 124.3(12)
C124 C123 C122 120.9(14)
C123 C124 C125 119(2)
C124 C125 C126 119.5(18)
C121 C126 C125 121.5(15)
C136 C131 C132 118.4(16)
C136 C131 P1 121.0(14)
C132 C131 P1 120.3(11)
C131 C132 C133 121.2(13)
C134 C133 C132 119.1(14)
C133 C134 C135 122.8(15)
C134 C135 C136 116.6(16)
C131 C136 C135 121.6(15)
C212 C211 C216 117.9(5)
C212 C211 P2 121.6(4)
C216 C211 P2 120.1(4)
C211 C212 C213 122.7(5)
C214 C213 C212 117.7(4)
C215 C214 C213 120.6(5)
C214 C215 C216 121.5(6)
C211 C216 C215 119.5(6)
C222 C221 C226 119.0(4)
C222 C221 P2 117.8(3)
C226 C221 P2 123.1(4)
C223 C222 C221 119.3(4)
C224 C223 C222 121.9(6)
C225 C224 C223 119.6(5)
C224 C225 C226 120.1(6)
C221 C226 C225 119.9(6)
C236 C231 C232 120.5
C236 C231 P2 122.03(7)
C232 C231 P2 117.42(7)
C231 C232 C233 118.5(3)
C234 C233 C232 120.9(5)
C235 C234 C233 120.2(5)
C234 C235 C236 121.7(5)
C231 C236 C235 118.1(3)
C316 C311 C312 118.8(5)
C316 C311 P3 124.4(4)
C312 C311 P3 116.7(4)
C313 C312 C311 120.5(6)
C312 C313 C314 121.1(6)
C315 C314 C313 119.9(5)
C314 C315 C316 118.9(3)
C311 C316 C315 120.8(4)
C326 C321 C322 118.4(5)
C326 C321 P3 121.2(4)
C322 C321 P3 120.4(4)
C323 C322 C321 120.2(6)
C324 C323 C322 120.2(6)
C325 C324 C323 120.4(4)
C324 C325 C326 120.2(6)
C325 C326 C321 120.6(6)
C332 C331 C336 117.9(5)
C332 C331 P3 122.5(4)
C336 C331 P3 118.8(4)
C331 C332 C333 122.0(5)
C334 C333 C332 119.1(4)
C333 C334 C335 120.0(5)
C336 C335 C334 120.6(6)
C335 C336 C331 120.4(5)
C416 C411 C412 119.6(4)
C416 C411 P4 119.9(4)
C412 C411 P4 120.4(3)
C413 C412 C411 118.5(3)
C414 C413 C412 121.5(5)
C413 C414 C415 119.8(5)
C414 C415 C416 120.1(5)
C415 C416 C411 120.4(5)
C422 C421 C426 118.5
C422 C421 P4 121.99(7)
C426 C421 P4 119.27(7)
C423 C422 C421 119.1(4)
C422 C423 C424 121.6(7)
C425 C424 C423 119.1(7)
C424 C425 C426 120.1(7)
C425 C426 C421 121.4(4)
C436 C431 C432 118.2(5)
C436 C431 P4 120.1(4)
C432 C431 P4 121.7(4)
C433 C432 C431 120.3(6)
C434 C433 C432 120.3(6)
C433 C434 C435 120.4(5)
C434 C435 C436 119.4(4)
C431 C436 C435 121.3(5)
C17A C12A C13A 122(3)
C17A C12A P1 120(2)
C13A C12A P1 116(2)
C12A C13A C14A 119.0(19)
C13A C14A C15A 116(2)
C16A C15A C14A 125(4)
C15A C16A C17A 120(3)
C12A C17A C16A 118(2)
C13B C12B C17B 118(2)
C13B C12B P1 124(2)
C17B C12B P1 117.6(17)
C14B C13B C12B 122(2)
C13B C14B C15B 119.2(19)
C16B C15B C14B 117(2)
C17B C16B C15B 121.7(17)
C16B C17B C12B 120.4(16)
C17C C12C C13C 118.2(18)
C17C C12C P1 110.8(16)
C13C C12C P1 130.9(14)
C14C C13C C12C 120.3(15)
C13C C14C C15C 121.1(16)
C16C C15C C14C 120(2)
C15C C16C C17C 120(2)
C12C C17C C16C 120(2)

loop_
_geom_bond_atom_site_label_1
_geom_bond_atom_site_label_2
_geom_bond_distance
Ru1 C2 1.864(5)
Ru1 C1 1.927(6)
Ru1 C3 2.065(4)
Ru1 P2 2.4071(13)
Ru1 P1 2.4112(14)
Ru1 Cl1 2.4564(13)
P1 C131 1.693(19)
P1 C12C 1.77(2)
P1 C121 1.81(2)
P1 C111 1.894(3)
P1 C12A 1.91(3)
P1 C12B 2.03(3)
O1 C1 1.148(6)
Ru2 C6 2.020(5)
Ru2 C11 2.227(5)
Ru2 C7 2.229(5)
Ru2 C8 2.235(5)
Ru2 C9 2.245(5)
Ru2 C10 2.250(5)
Ru2 P4 2.2824(14)
Ru2 P3 2.2924(14)
P2 C231 1.828(2)
P2 C211 1.827(5)
P2 C221 1.834(5)
O2 C2 1.124(6)
P3 C321 1.836(5)
P3 C331 1.834(5)
P3 C311 1.842(5)
C3 C4 1.220(6)
P4 C411 1.832(5)
P4 C431 1.847(5)
P4 C421 1.858(2)
C4 C5 1.370(6)
C5 C6 1.224(6)
C7 C8 1.412(8)
C7 C11 1.441(8)
C8 C9 1.420(8)
C9 C10 1.415(8)
C10 C11 1.401(8)
C12 C17 1.319(17)
C12 C13 1.365(14)
C13 C14 1.351(14)
C14 C15 1.372(14)
C15 C16 1.364(14)
C16 C17 1.340(16)
C18 C19 1.3900
C18 C23 1.3900
C19 C20 1.3900
C20 C21 1.3900
C21 C22 1.3900
C22 C23 1.3900
C24 C25 1.3900
C24 C29 1.3900
C25 C26 1.3900
C26 C27 1.3900
C27 C28 1.3900
C28 C29 1.3900
C111 C112 1.3900
C111 C116 1.387(10)
C112 C113 1.3902
C113 C114 1.390(14)
C114 C115 1.39(2)
C115 C116 1.366(17)
C121 C122 1.37(2)
C121 C126 1.421(17)
C122 C123 1.380(13)
C123 C124 1.38(4)
C124 C125 1.38(4)
C125 C126 1.44(2)
C131 C136 1.357(15)
C131 C132 1.37(2)
C132 C133 1.372(17)
C133 C134 1.35(2)
C134 C135 1.36(2)
C135 C136 1.423(18)
C211 C212 1.377(7)
C211 C216 1.384(7)
C212 C213 1.398(6)
C213 C214 1.369(8)
C214 C215 1.360(9)
C215 C216 1.385(8)
C221 C222 1.391(6)
C221 C226 1.398(7)
C222 C223 1.378(6)
C223 C224 1.371(9)
C224 C225 1.362(9)
C225 C226 1.400(8)
C231 C236 1.3857
C231 C232 1.4023
C232 C233 1.409(6)
C233 C234 1.356(9)
C234 C235 1.356(9)
C235 C236 1.409(6)
C311 C316 1.371(7)
C311 C312 1.382(7)
C312 C313 1.371(7)
C313 C314 1.375(8)
C314 C315 1.366(6)
C315 C316 1.420(5)
C321 C326 1.392(8)
C321 C322 1.405(8)
C322 C323 1.380(8)
C323 C324 1.376(7)
C324 C325 1.372(8)
C325 C326 1.382(8)
C331 C332 1.382(7)
C331 C336 1.404(7)
C332 C333 1.387(6)
C333 C334 1.382(7)
C334 C335 1.383(8)
C335 C336 1.378(7)
C411 C416 1.389(7)
C411 C412 1.396(5)
C412 C413 1.392(5)
C413 C414 1.372(8)
C414 C415 1.369(8)
C415 C416 1.387(7)
C421 C422 1.3874
C421 C426 1.4012
C422 C423 1.379(9)
C423 C424 1.390(12)
C424 C425 1.364(11)
C425 C426 1.369(7)
C431 C436 1.382(7)
C431 C432 1.399(7)
C432 C433 1.390(8)
C433 C434 1.376(9)
C434 C435 1.371(7)
C435 C436 1.400(5)
C12A C17A 1.28(4)
C12A C13A 1.37(3)
C13A C14A 1.366(19)
C14A C15A 1.34(4)
C15A C16A 1.26(5)
C16A C17A 1.37(3)
C12B C13B 1.38(3)
C12B C17B 1.42(4)
C13B C14B 1.39(2)
C14B C15B 1.43(3)
C15B C16B 1.39(3)
C16B C17B 1.37(2)
C12C C17C 1.36(2)
C12C C13C 1.41(2)
C13C C14C 1.39(2)
C14C C15C 1.39(3)
C15C C16C 1.31(4)
C16C C17C 1.48(3)
